data_4505164
loop_
_publ_author_name
'Anthony, S. Philip'
'Basavaiah, K.'
'Radhakrishnan, T. P.'

_publ_section_title
;
 Chiral Vicinal Bis(amide) Molecules:&#x2009; Polar/Helical Assemblies in
 Crystals and Second Harmonic Generation
;
_journal_issue 5
_journal_name_full 'Crystal Growth &amp; Design'
_journal_page_first 1663
_journal_paper_doi 10.1021/cg0501231
_journal_volume 5
_journal_year 2005
_chemical_absolute_configuration syn
_chemical_formula_sum 'C18 H20 N4 O2'
_chemical_formula_weight 324.38
_chemical_name_common N,N'-bis(isonicotinoyl)(1R,2R)diaminocyclohexane
_chemical_name_systematic
; 
 ? 
;
_space_group_IT_number 19
_symmetry_cell_setting orthorhombic
_symmetry_space_group_name_Hall 'P 2ac 2ab'
_symmetry_space_group_name_H-M 'P 21 21 21'
_atom_sites_solution_hydrogens geom
_atom_sites_solution_primary direct
_atom_sites_solution_secondary difmap
_audit_creation_method SHELXL-97
_cell_angle_alpha 90.00
_cell_angle_beta 90.00
_cell_angle_gamma 90.00
_cell_formula_units_Z 4
_cell_length_a 5.1328(4)
_cell_length_b 17.2924(14)
_cell_length_c 18.9976(15)
_cell_measurement_temperature 273(2)
_cell_volume 1686.2(2)
_computing_structure_refinement 'SHELXL-97 (Sheldrick, 1997)'
_computing_structure_solution 'SHELXS-97 (Sheldrick, 1990)'
_diffrn_ambient_temperature 273(2)
_diffrn_measured_fraction_theta_full 0.965
_diffrn_measured_fraction_theta_max 0.965
_diffrn_radiation_monochromator graphite
_diffrn_radiation_source 'fine-focus sealed tube'
_diffrn_radiation_type MoK\a
_diffrn_radiation_wavelength 0.71073
_diffrn_reflns_av_R_equivalents 0.0357
_diffrn_reflns_av_sigmaI/netI 0.0563
_diffrn_reflns_limit_h_max 6
_diffrn_reflns_limit_h_min -6
_diffrn_reflns_limit_k_max 20
_diffrn_reflns_limit_k_min -22
_diffrn_reflns_limit_l_max 24
_diffrn_reflns_limit_l_min -21
_diffrn_reflns_number 10863
_diffrn_reflns_theta_full 28.25
_diffrn_reflns_theta_max 28.25
_diffrn_reflns_theta_min 1.59
_exptl_absorpt_coefficient_mu 0.086
_exptl_absorpt_correction_T_max 0.9864
_exptl_absorpt_correction_T_min 0.5024
_exptl_absorpt_correction_type multi-scan
_exptl_absorpt_process_details 'SADABS (G. Gheldrick)'
_exptl_crystal_colour Colorless
_exptl_crystal_density_diffrn 1.278
_exptl_crystal_density_method 'not measured'
_exptl_crystal_description Cuboid
_exptl_crystal_F_000 688
_exptl_crystal_size_max 0.50
_exptl_crystal_size_mid 0.37
_exptl_crystal_size_min 0.16
_refine_diff_density_max 0.104
_refine_diff_density_min -0.170
_refine_diff_density_rms 0.030
_refine_ls_abs_structure_details 'Flack H D (1983), Acta Cryst. A39, 876-881'
_refine_ls_abs_structure_Flack -1.7(14)
_refine_ls_extinction_method none
_refine_ls_goodness_of_fit_ref 0.880
_refine_ls_hydrogen_treatment constr
_refine_ls_matrix_type full
_refine_ls_number_parameters 217
_refine_ls_number_reflns 3904
_refine_ls_number_restraints 0
_refine_ls_restrained_S_all 0.880
_refine_ls_R_factor_all 0.0907
_refine_ls_R_factor_gt 0.0440
_refine_ls_shift/su_max 0.001
_refine_ls_shift/su_mean 0.000
_refine_ls_structure_factor_coef Fsqd
_refine_ls_weighting_details 'calc w=1/[\s^2^(Fo^2^)+(0.0344P)^2^+0.0000P] where P=(Fo^2^+2Fc^2^)/3'
_refine_ls_weighting_scheme calc
_refine_ls_wR_factor_gt 0.0788
_refine_ls_wR_factor_ref 0.0901
_reflns_number_gt 2183
_reflns_number_total 3904
_reflns_threshold_expression >2sigma(I)
_cod_data_source_file cg0501231si20050403_110314.cif
_cod_data_source_block BINDC
_cod_depositor_comments
;
The following automatic conversions were performed:

'_symmetry_cell_setting' value 'Orthorhombic' changed to
'orthorhombic' according to
/home/saulius/struct/CIF-dictionaries/cif_core.dic dictionary named
'cif_core.dic' version 2.4.1 from
2010-06-29.

'_exptl_absorpt_correction_type' value 'Multi-Scan'
changed to 'multi-scan' according to
/home/saulius/struct/CIF-dictionaries/cif_core.dic dictionary named
'cif_core.dic' version 2.4.1 from 2010-06-29.

Automatic conversion script
Id: cif_fix_values 1715 2011-07-08 13:25:40Z adriana 
;
_cod_original_sg_symbol_H-M P212121
_cod_database_code 4505164
_check for

loop_
_symmetry_equiv_pos_as_xyz
'x, y, z'
'-x+1/2, -y, z+1/2'
'-x, y+1/2, -z+1/2'
'x+1/2, -y+1/2, -z'

loop_
_atom_site_label
_atom_site_type_symbol
_atom_site_fract_x
_atom_site_fract_y
_atom_site_fract_z
_atom_site_U_iso_or_equiv
_atom_site_adp_type
_atom_site_occupancy
_atom_site_symmetry_multiplicity
_atom_site_calc_flag
_atom_site_refinement_flags
N3 N 0.6142(3) 0.94482(9) 0.82579(7) 0.0515(4) Uani 1 1 d .
H3 H 0.7721 0.9606 0.8307 0.062 Uiso 1 1 calc R
N4 N 0.7275(3) 0.94174(8) 0.67781(7) 0.0497(4) Uani 1 1 d .
H4 H 0.5733 0.9585 0.6688 0.060 Uiso 1 1 calc R
C8 C 0.7528(3) 0.87310(10) 0.72142(9) 0.0479(5) Uani 1 1 d .
H8 H 0.9307 0.8712 0.7401 0.057 Uiso 1 1 calc R
C12 C 0.5748(4) 0.80299(11) 0.82662(10) 0.0667(6) Uani 1 1 d .
H12A H 0.7446 0.7987 0.8487 0.080 Uiso 1 1 calc R
H12B H 0.4448 0.8055 0.8636 0.080 Uiso 1 1 calc R
C7 C 0.5642(3) 0.87686(11) 0.78305(9) 0.0475(5) Uani 1 1 d .
H7 H 0.3877 0.8816 0.7638 0.057 Uiso 1 1 calc R
C14 C 0.4998(4) 1.05216(11) 0.90065(10) 0.0525(5) Uani 1 1 d .
C20 C 0.8648(4) 1.04618(11) 0.60310(9) 0.0475(5) Uani 1 1 d .
C17 C 0.7549(5) 1.16150(14) 0.93035(15) 0.0872(8) Uani 1 1 d .
H17 H 0.8989 1.1922 0.9203 0.105 Uiso 1 1 calc R
C9 C 0.7063(5) 0.80056(11) 0.67763(10) 0.0681(6) Uani 1 1 d .
H9A H 0.5367 0.8040 0.6553 0.082 Uiso 1 1 calc R
H9B H 0.8368 0.7976 0.6408 0.082 Uiso 1 1 calc R
O2 O 1.1556(3) 0.96320(9) 0.66333(7) 0.0773(5) Uani 1 1 d .
N5 N 0.6078(5) 1.18183(12) 0.98385(12) 0.0894(7) Uani 1 1 d .
C10 C 0.7178(5) 0.72739(13) 0.72184(12) 0.0751(7) Uani 1 1 d .
H10A H 0.6778 0.6829 0.6926 0.090 Uiso 1 1 calc R
H10B H 0.8923 0.7208 0.7405 0.090 Uiso 1 1 calc R
C18 C 0.7114(4) 1.09785(12) 0.88789(12) 0.0699(6) Uani 1 1 d .
H18 H 0.8247 1.0863 0.8512 0.084 Uiso 1 1 calc R
N6 N 0.7704(5) 1.16761(12) 0.50951(11) 0.0836(6) Uani 1 1 d .
C11 C 0.5256(5) 0.73212(13) 0.78160(12) 0.0731(7) Uani 1 1 d .
H11A H 0.5398 0.6861 0.8105 0.088 Uiso 1 1 calc R
H11B H 0.3501 0.7342 0.7628 0.088 Uiso 1 1 calc R
C13 C 0.4234(4) 0.98345(11) 0.85765(10) 0.0526(5) Uani 1 1 d .
C16 C 0.4054(6) 1.13760(15) 0.99572(12) 0.0872(8) Uani 1 1 d .
H16 H 0.2965 1.1504 1.0331 0.105 Uiso 1 1 calc R
C23 C 0.6257(6) 1.10599(16) 0.51147(13) 0.0976(9) Uani 1 1 d .
H23 H 0.4881 1.1028 0.4797 0.117 Uiso 1 1 calc R
C19 C 0.9288(4) 0.98028(11) 0.65097(9) 0.0498(5) Uani 1 1 d .
C15 C 0.3437(5) 1.07297(13) 0.95600(11) 0.0704(6) Uani 1 1 d .
H15 H 0.1968 1.0438 0.9669 0.085 Uiso 1 1 calc R
C22 C 0.9635(7) 1.16907(14) 0.55423(15) 0.0995(10) Uani 1 1 d .
H22 H 1.0696 1.2127 0.5550 0.119 Uiso 1 1 calc R
C21 C 1.0196(5) 1.10991(13) 0.60040(13) 0.0850(8) Uani 1 1 d .
H21 H 1.1639 1.1136 0.6298 0.102 Uiso 1 1 calc R
C24 C 0.6618(5) 1.04474(14) 0.55747(11) 0.0834(8) Uani 1 1 d .
H24 H 0.5477 1.0030 0.5570 0.100 Uiso 1 1 calc R
O1 O 0.1928(3) 0.96402(8) 0.85318(8) 0.0746(5) Uani 1 1 d .

loop_
_atom_site_aniso_label
_atom_site_aniso_U_11
_atom_site_aniso_U_22
_atom_site_aniso_U_33
_atom_site_aniso_U_23
_atom_site_aniso_U_13
_atom_site_aniso_U_12
N3 0.0351(9) 0.0644(11) 0.0552(9) -0.0057(9) -0.0012(8) -0.0051(8)
N4 0.0323(8) 0.0601(10) 0.0566(9) 0.0119(9) -0.0004(8) 0.0029(8)
C8 0.0357(10) 0.0558(13) 0.0522(11) 0.0059(10) -0.0032(9) 0.0034(10)
C12 0.0675(15) 0.0727(15) 0.0599(13) 0.0141(12) -0.0012(12) -0.0094(13)
C7 0.0338(10) 0.0585(13) 0.0503(11) 0.0027(11) -0.0041(9) -0.0027(9)
C14 0.0431(11) 0.0590(14) 0.0555(12) 0.0036(11) -0.0041(10) 0.0057(11)
C20 0.0415(11) 0.0536(13) 0.0475(11) -0.0004(10) 0.0022(9) 0.0004(10)
C17 0.0595(15) 0.0646(16) 0.138(2) -0.0090(17) 0.0028(17) -0.0061(14)
C9 0.0745(15) 0.0657(14) 0.0642(13) -0.0049(12) 0.0055(12) 0.0024(12)
O2 0.0348(8) 0.1026(12) 0.0943(11) 0.0375(9) -0.0057(8) -0.0031(8)
N5 0.0767(16) 0.0738(16) 0.1178(18) -0.0227(13) -0.0108(14) 0.0055(13)
C10 0.0683(15) 0.0563(15) 0.1007(17) -0.0030(13) -0.0107(16) 0.0019(12)
C18 0.0516(13) 0.0650(15) 0.0932(17) -0.0071(13) 0.0064(13) 0.0007(12)
N6 0.0953(17) 0.0728(15) 0.0827(15) 0.0226(12) 0.0051(13) 0.0047(13)
C11 0.0613(15) 0.0623(16) 0.0956(17) 0.0207(13) -0.0096(15) -0.0052(12)
C13 0.0415(12) 0.0658(15) 0.0504(12) 0.0013(11) -0.0004(10) 0.0021(11)
C16 0.089(2) 0.091(2) 0.0817(18) -0.0207(16) 0.0103(16) 0.0048(17)
C23 0.092(2) 0.116(2) 0.0842(19) 0.0412(17) -0.0290(16) -0.0111(18)
C19 0.0386(11) 0.0625(14) 0.0484(11) -0.0005(10) -0.0011(9) -0.0034(10)
C15 0.0680(15) 0.0758(16) 0.0675(14) -0.0083(13) 0.0080(13) -0.0044(13)
C22 0.129(3) 0.0604(18) 0.109(2) 0.0177(16) -0.016(2) -0.0285(17)
C21 0.0838(17) 0.0723(17) 0.0989(18) 0.0182(15) -0.0306(16) -0.0286(14)
C24 0.0734(16) 0.0893(18) 0.0875(16) 0.0330(15) -0.0276(15) -0.0276(15)
O1 0.0392(8) 0.0971(12) 0.0874(10) -0.0251(9) 0.0036(8) -0.0041(8)

loop_
_atom_type_symbol
_atom_type_description
_atom_type_scat_dispersion_real
_atom_type_scat_dispersion_imag
_atom_type_scat_source
C C 0.0033 0.0016 'International Tables Vol C Tables 4.2.6.8 and 6.1.1.4'
H H 0.0000 0.0000 'International Tables Vol C Tables 4.2.6.8 and 6.1.1.4'
N N 0.0061 0.0033 'International Tables Vol C Tables 4.2.6.8 and 6.1.1.4'
O O 0.0106 0.0060 'International Tables Vol C Tables 4.2.6.8 and 6.1.1.4'

loop_
_geom_angle_atom_site_label_1
_geom_angle_atom_site_label_2
_geom_angle_atom_site_label_3
_geom_angle
C13 N3 C7 122.04(16)
C19 N4 C8 123.91(16)
N4 C8 C7 110.30(15)
N4 C8 C9 110.31(15)
C7 C8 C9 110.84(16)
C11 C12 C7 111.44(16)
N3 C7 C8 110.66(15)
N3 C7 C12 111.64(15)
C8 C7 C12 111.09(16)
C18 C14 C15 116.7(2)
C18 C14 C13 124.89(19)
C15 C14 C13 118.36(18)
C24 C20 C21 116.11(19)
C24 C20 C19 122.96(19)
C21 C20 C19 120.82(19)
N5 C17 C18 124.9(2)
C10 C9 C8 112.18(17)
C16 N5 C17 115.6(2)
C11 C10 C9 110.23(18)
C14 C18 C17 119.1(2)
C23 N6 C22 115.5(2)
C10 C11 C12 111.12(18)
O1 C13 N3 122.56(19)
O1 C13 C14 120.40(18)
N3 C13 C14 117.03(18)
N5 C16 C15 124.0(2)
N6 C23 C24 124.6(2)
O2 C19 N4 122.97(18)
O2 C19 C20 120.65(17)
N4 C19 C20 116.38(17)
C14 C15 C16 119.8(2)
N6 C22 C21 123.9(2)
C20 C21 C22 120.2(2)
C20 C24 C23 119.5(2)

loop_
_geom_bond_atom_site_label_1
_geom_bond_atom_site_label_2
_geom_bond_distance
N3 C13 1.331(2)
N3 C7 1.451(2)
N4 C19 1.331(2)
N4 C8 1.453(2)
C8 C7 1.521(2)
C8 C9 1.524(3)
C12 C11 1.516(3)
C12 C7 1.523(2)
C14 C18 1.365(3)
C14 C15 1.370(2)
C14 C13 1.494(3)
C20 C24 1.355(3)
C20 C21 1.360(3)
C20 C19 1.495(2)
C17 N5 1.314(3)
C17 C18 1.383(3)
C9 C10 1.520(3)
O2 C19 1.224(2)
N5 C16 1.310(3)
C10 C11 1.506(3)
N6 C23 1.299(3)
N6 C22 1.306(3)
C13 O1 1.233(2)
C16 C15 1.385(3)
C23 C24 1.386(3)
C22 C21 1.378(3)
